data_2212813
loop_
_publ_author_name
'Dong-Qin Chen'
'Shu-Jiang Tu'

_publ_section_title
3-Methyl-1,4-diphenyl-1<i>H</i>,5<i>H</i>,7<i>H</i>-furo[3,4-<i>b</i>]pyrazolo[4,3-<i>e</i>]pyridin-5-one
_journal_coeditor_code CI2295
_journal_issue 4
_journal_name_full 'Acta Crystallographica Section E'
_journal_page_first o1777
_journal_page_last o1778
_journal_paper_doi 10.1107/S1600536807008999
_journal_volume 63
_journal_year 2007
_chemical_formula_iupac 'C21 H15 N3 O2'
_chemical_formula_moiety 'C21 H15 N3 O2'
_chemical_formula_sum 'C21 H15 N3 O2'
_chemical_formula_weight 341.36
_chemical_melting_point .489E-305
_chemical_name_systematic
;
3-Methyl-1,4-diphenyl-1H,5H,7H-furo[3,4-b]pyrazolo[4,3-e]pyridin-5-one
;
_space_group_IT_number 14
_symmetry_cell_setting monoclinic
_symmetry_space_group_name_Hall '-P 2ybc'
_symmetry_space_group_name_H-M 'P 1 21/c 1'
_atom_sites_solution_hydrogens geom
_atom_sites_solution_primary direct
_atom_sites_solution_secondary difmap
_cell_angle_alpha 90.00
_cell_angle_beta 104.909(9)
_cell_angle_gamma 90.00
_cell_formula_units_Z 4
_cell_length_a 7.067(4)
_cell_length_b 22.4393(12)
_cell_length_c 10.871(5)
_cell_measurement_reflns_used 883
_cell_measurement_temperature 298(2)
_cell_measurement_theta_max 21.384
_cell_measurement_theta_min 2.656
_cell_volume 1665.9(12)
_computing_cell_refinement 'SAINT (Bruker, 1999)'
_computing_data_collection 'SMART (Bruker, 1998)'
_computing_data_reduction SAINT
_computing_molecular_graphics 'SHELXTL (Bruker, 1999)'
_computing_publication_material SHELXTL
_computing_structure_refinement 'SHELXL97 (Sheldrick, 1997)'
_computing_structure_solution 'SHELXS97 (Sheldrick, 1997)'
_diffrn_ambient_temperature 298(2)
_diffrn_measured_fraction_theta_full 0.999
_diffrn_measured_fraction_theta_max 0.999
_diffrn_measurement_device_type 'Bruker SMART CCD area-detector'
_diffrn_measurement_method '\f and \w'
_diffrn_radiation_monochromator graphite
_diffrn_radiation_source 'fine-focus sealed tube'
_diffrn_radiation_type MoK\a
_diffrn_radiation_wavelength 0.71073
_diffrn_reflns_av_R_equivalents 0.1259
_diffrn_reflns_av_sigmaI/netI 0.1809
_diffrn_reflns_limit_h_max 8
_diffrn_reflns_limit_h_min -8
_diffrn_reflns_limit_k_max 26
_diffrn_reflns_limit_k_min -26
_diffrn_reflns_limit_l_max 12
_diffrn_reflns_limit_l_min -10
_diffrn_reflns_number 8562
_diffrn_reflns_theta_full 25.01
_diffrn_reflns_theta_max 25.01
_diffrn_reflns_theta_min 2.14
_diffrn_standards_number 0
_exptl_absorpt_coefficient_mu 0.090
_exptl_absorpt_correction_T_max 0.9911
_exptl_absorpt_correction_T_min 0.9632
_exptl_absorpt_correction_type multi-scan
_exptl_absorpt_process_details '(SADABS; Sheldrick, 1996)'
_exptl_crystal_colour light-yellow
_exptl_crystal_density_diffrn 1.361
_exptl_crystal_density_method 'not measured'
_exptl_crystal_description Needle
_exptl_crystal_F_000 712
_exptl_crystal_size_max 0.42
_exptl_crystal_size_mid 0.21
_exptl_crystal_size_min 0.10
_refine_diff_density_max 0.231
_refine_diff_density_min -0.221
_refine_ls_extinction_method none
_refine_ls_goodness_of_fit_ref 1.003
_refine_ls_hydrogen_treatment constr
_refine_ls_matrix_type full
_refine_ls_number_parameters 235
_refine_ls_number_reflns 2941
_refine_ls_number_restraints 0
_refine_ls_restrained_S_all 1.003
_refine_ls_R_factor_all 0.1903
_refine_ls_R_factor_gt 0.0687
_refine_ls_shift/su_max 0.001
_refine_ls_shift/su_mean 0.000
_refine_ls_structure_factor_coef Fsqd
_refine_ls_weighting_details 'calc w = 1/[\s^2^(Fo^2^)+(0.0338P)^2^] where P=(Fo^2^+2Fc^2^)/3'
_refine_ls_weighting_scheme calc
_refine_ls_wR_factor_gt 0.1334
_refine_ls_wR_factor_ref 0.1562
_reflns_number_gt 1091
_reflns_number_total 2941
_reflns_threshold_expression I>2\s(I)
_cod_data_source_file ci2295.cif
_cod_data_source_block I
_cod_depositor_comments
;
The following automatic conversions were performed:
'_symmetry_cell_setting' value 'Monoclinic' changed to 'monoclinic'
according to '/home/saulius/struct/CIF-dictionaries/cif_core.dic'
dictionary named 'cif_core.dic' version 2.4.1 from 2010-06-29.

Automatic conversion script
Id: cif_fix_enum 1527 2010-12-29 10:47:43Z saulius 

The following automatic conversions were performed:

'_symmetry_cell_setting' value 'Monoclinic' changed to 'monoclinic'
according to /home/saulius/struct/CIF-dictionaries/cif_core.dic
dictionary named 'cif_core.dic' version 2.4.1 from 2010-06-29.

Automatic conversion script
Id: cif_fix_values 1715 2011-07-08 13:25:40Z adriana 
;
_cod_original_sg_symbol_H-M 'P 21/c'
_cod_database_code 2212813
_cod_database_fobs_code 2212813

loop_
_symmetry_equiv_pos_as_xyz
'x, y, z'
'-x, y+1/2, -z+1/2'
'-x, -y, -z'
'x, -y-1/2, z-1/2'

loop_
_atom_site_type_symbol
_atom_site_label
_atom_site_fract_x
_atom_site_fract_y
_atom_site_fract_z
_atom_site_U_iso_or_equiv
_atom_site_adp_type
_atom_site_calc_flag
_atom_site_refinement_flags
_atom_site_occupancy
N N1 0.7397(6) 0.63353(16) 0.3565(3) 0.0464(10) Uani d . 1
N N2 1.0425(5) 0.58194(15) 0.4535(3) 0.0432(10) Uani d . 1
N N3 1.1518(5) 0.56675(16) 0.5764(3) 0.0485(10) Uani d . 1
O O1 0.3034(4) 0.70791(13) 0.3836(3) 0.0645(10) Uani d . 1
O O2 0.3184(5) 0.71327(15) 0.5904(3) 0.0715(11) Uani d . 1
C C1 0.8813(7) 0.61332(19) 0.4573(4) 0.0403(12) Uani d . 1
C C2 1.0530(7) 0.58875(19) 0.6534(4) 0.0429(12) Uani d . 1
C C3 0.8832(7) 0.62002(19) 0.5874(4) 0.0394(12) Uani d . 1
C C4 0.7282(7) 0.64968(18) 0.6197(4) 0.0412(12) Uani d . 1
C C5 0.5784(6) 0.66698(19) 0.5165(4) 0.0411(12) Uani d . 1
C C6 0.3984(7) 0.6980(2) 0.5107(4) 0.0534(14) Uani d . 1
C C7 0.4260(7) 0.6877(2) 0.3053(4) 0.0559(14) Uani d . 1
H H7A 0.4672 0.7209 0.2614 0.067 Uiso calc R 1
H H7B 0.3567 0.6592 0.2425 0.067 Uiso calc R 1
C C8 0.5966(7) 0.65929(19) 0.3933(4) 0.0437(12) Uani d . 1
C C9 1.1204(7) 0.5651(2) 0.3509(4) 0.0454(12) Uani d . 1
C C10 1.0169(8) 0.5779(2) 0.2239(4) 0.0650(16) Uani d . 1
H H10 0.8958 0.5968 0.2060 0.078 Uiso calc R 1
C C11 1.1003(8) 0.5617(2) 0.1279(5) 0.0723(17) Uani d . 1
H H11 1.0363 0.5719 0.0447 0.087 Uiso calc R 1
C C12 1.2682(9) 0.5322(2) 0.1487(5) 0.0740(18) Uani d . 1
H H12 1.3166 0.5204 0.0807 0.089 Uiso calc R 1
C C13 1.3718(8) 0.5188(2) 0.2731(5) 0.0726(17) Uani d . 1
H H13 1.4923 0.4996 0.2892 0.087 Uiso calc R 1
C C14 1.2914(8) 0.5348(2) 0.3731(4) 0.0597(14) Uani d . 1
H H14 1.3563 0.5246 0.4561 0.072 Uiso calc R 1
C C15 1.1305(6) 0.5776(2) 0.7953(3) 0.0552(14) Uani d . 1
H H15A 1.2507 0.5555 0.8106 0.083 Uiso calc R 1
H H15B 1.0359 0.5552 0.8256 0.083 Uiso calc R 1
H H15C 1.1541 0.6150 0.8393 0.083 Uiso calc R 1
C C16 0.7325(6) 0.66367(19) 0.7553(4) 0.0416(12) Uani d . 1
C C17 0.5936(6) 0.6422(2) 0.8115(4) 0.0534(14) Uani d . 1
H H17 0.4919 0.6188 0.7644 0.064 Uiso calc R 1
C C18 0.6028(8) 0.6547(2) 0.9374(4) 0.0648(15) Uani d . 1
H H18 0.5080 0.6398 0.9748 0.078 Uiso calc R 1
C C19 0.7519(8) 0.6892(2) 1.0067(4) 0.0604(15) Uani d . 1
H H19 0.7582 0.6974 1.0915 0.072 Uiso calc R 1
C C20 0.8935(7) 0.7121(2) 0.9530(4) 0.0579(14) Uani d . 1
H H20 0.9936 0.7358 1.0008 0.070 Uiso calc R 1
C C21 0.8840(7) 0.69913(19) 0.8254(4) 0.0564(13) Uani d . 1
H H21 0.9784 0.7141 0.7878 0.068 Uiso calc R 1

loop_
_atom_site_aniso_label
_atom_site_aniso_U_11
_atom_site_aniso_U_22
_atom_site_aniso_U_33
_atom_site_aniso_U_12
_atom_site_aniso_U_13
_atom_site_aniso_U_23
N1 0.042(3) 0.056(3) 0.034(2) 0.003(2) -0.003(2) 0.002(2)
N2 0.044(3) 0.053(3) 0.029(2) 0.010(2) 0.0015(19) -0.0023(19)
N3 0.040(2) 0.071(3) 0.029(2) 0.011(2) -0.0015(19) 0.008(2)
O1 0.056(2) 0.074(2) 0.054(2) 0.018(2) -0.0045(18) 0.0005(19)
O2 0.065(3) 0.093(3) 0.051(2) 0.013(2) 0.0069(19) -0.021(2)
C1 0.040(3) 0.044(3) 0.035(3) 0.000(3) 0.006(2) 0.000(2)
C2 0.039(3) 0.054(3) 0.038(3) 0.003(3) 0.013(3) 0.002(3)
C3 0.040(3) 0.053(3) 0.025(3) -0.002(3) 0.007(2) 0.001(2)
C4 0.040(3) 0.043(3) 0.036(3) -0.008(3) 0.002(2) 0.000(2)
C5 0.033(3) 0.042(3) 0.045(3) -0.002(3) 0.004(2) -0.003(2)
C6 0.057(4) 0.057(4) 0.035(3) 0.000(3) -0.009(3) -0.006(3)
C7 0.050(3) 0.064(4) 0.046(3) 0.010(3) 0.000(3) 0.001(3)
C8 0.040(3) 0.043(3) 0.041(3) -0.002(3) -0.004(2) 0.005(2)
C9 0.054(4) 0.049(3) 0.035(3) 0.008(3) 0.014(3) -0.001(2)
C10 0.079(4) 0.081(4) 0.032(3) 0.021(3) 0.010(3) -0.001(3)
C11 0.083(5) 0.090(5) 0.042(3) 0.024(4) 0.013(3) -0.011(3)
C12 0.105(5) 0.082(4) 0.044(4) 0.012(4) 0.034(3) -0.014(3)
C13 0.083(5) 0.077(4) 0.068(4) 0.005(3) 0.038(4) -0.018(3)
C14 0.069(4) 0.068(4) 0.041(3) 0.013(3) 0.010(3) -0.002(3)
C15 0.052(3) 0.083(4) 0.029(3) 0.012(3) 0.007(2) 0.012(3)
C16 0.038(3) 0.050(3) 0.036(3) -0.005(3) 0.007(2) -0.001(2)
C17 0.041(3) 0.076(4) 0.042(3) -0.014(3) 0.007(2) -0.010(3)
C18 0.068(4) 0.085(4) 0.047(3) -0.016(3) 0.026(3) -0.005(3)
C19 0.064(4) 0.076(4) 0.038(3) 0.006(3) 0.008(3) -0.009(3)
C20 0.056(4) 0.057(3) 0.048(3) -0.002(3) -0.009(3) -0.013(3)
C21 0.056(4) 0.059(3) 0.048(3) -0.008(3) 0.002(2) -0.011(3)

loop_
_atom_type_symbol
_atom_type_description
_atom_type_scat_dispersion_real
_atom_type_scat_dispersion_imag
_atom_type_scat_source
C C 0.0033 0.0016 'International Tables Vol C Tables 4.2.6.8 and 6.1.1.4'
H H 0.0000 0.0000 'International Tables Vol C Tables 4.2.6.8 and 6.1.1.4'
N N 0.0061 0.0033 'International Tables Vol C Tables 4.2.6.8 and 6.1.1.4'
O O 0.0106 0.0060 'International Tables Vol C Tables 4.2.6.8 and 6.1.1.4'

loop_
_geom_angle_atom_site_label_1
_geom_angle_atom_site_label_2
_geom_angle_atom_site_label_3
_geom_angle
C8 N1 C1 111.5(4)
C1 N2 N3 111.1(3)
C1 N2 C9 131.8(4)
N3 N2 C9 117.1(4)
C2 N3 N2 105.2(4)
C6 O1 C7 109.1(4)
N2 C1 N1 127.0(4)
N2 C1 C3 107.2(4)
N1 C1 C3 125.8(4)
N3 C2 C3 112.5(4)
N3 C2 C15 118.2(4)
C3 C2 C15 129.3(4)
C4 C3 C2 136.3(4)
C4 C3 C1 119.5(4)
C2 C3 C1 104.0(4)
C5 C4 C3 114.4(4)
C5 C4 C16 123.7(4)
C3 C4 C16 121.8(4)
C4 C5 C8 120.4(4)
C4 C5 C6 130.9(4)
C8 C5 C6 108.6(4)
O2 C6 O1 118.4(5)
O2 C6 C5 133.0(5)
O1 C6 C5 108.5(4)
O1 C7 C8 105.6(4)
O1 C7 H7A 110.6
C8 C7 H7A 110.6
O1 C7 H7B 110.6
C8 C7 H7B 110.6
H7A C7 H7B 108.8
N1 C8 C5 128.2(4)
N1 C8 C7 123.9(4)
C5 C8 C7 108.0(4)
C14 C9 C10 119.3(4)
C14 C9 N2 120.3(4)
C10 C9 N2 120.4(4)
C11 C10 C9 118.2(5)
C11 C10 H10 120.9
C9 C10 H10 120.9
C12 C11 C10 122.9(5)
C12 C11 H11 118.6
C10 C11 H11 118.6
C11 C12 C13 119.7(5)
C11 C12 H12 120.1
C13 C12 H12 120.1
C12 C13 C14 118.8(5)
C12 C13 H13 120.6
C14 C13 H13 120.6
C9 C14 C13 120.9(5)
C9 C14 H14 119.5
C13 C14 H14 119.5
C2 C15 H15A 109.5
C2 C15 H15B 109.5
H15A C15 H15B 109.5
C2 C15 H15C 109.5
H15A C15 H15C 109.5
H15B C15 H15C 109.5
C17 C16 C21 119.7(4)
C17 C16 C4 121.9(4)
C21 C16 C4 118.4(4)
C16 C17 C18 120.9(4)
C16 C17 H17 119.6
C18 C17 H17 119.6
C19 C18 C17 119.6(5)
C19 C18 H18 120.2
C17 C18 H18 120.2
C18 C19 C20 121.2(5)
C18 C19 H19 119.4
C20 C19 H19 119.4
C19 C20 C21 119.0(5)
C19 C20 H20 120.5
C21 C20 H20 120.5
C16 C21 C20 119.6(4)
C16 C21 H21 120.2
C20 C21 H21 120.2

loop_
_geom_bond_atom_site_label_1
_geom_bond_atom_site_label_2
_geom_bond_distance
N1 C8 1.313(5)
N1 C1 1.358(5)
N2 C1 1.349(5)
N2 N3 1.403(4)
N2 C9 1.416(5)
N3 C2 1.316(5)
O1 C6 1.389(5)
O1 C7 1.436(5)
O2 C6 1.200(5)
C1 C3 1.418(5)
C2 C3 1.416(5)
C2 C15 1.519(5)
C3 C4 1.402(6)
C4 C5 1.386(5)
C4 C16 1.500(5)
C5 C8 1.388(5)
C5 C6 1.437(6)
C7 C8 1.477(5)
C7 H7A 0.97
C7 H7B 0.97
C9 C14 1.353(6)
C9 C10 1.415(5)
C10 C11 1.372(6)
C10 H10 0.93
C11 C12 1.327(6)
C11 H11 0.93
C12 C13 1.394(7)
C12 H12 0.93
C13 C14 1.397(6)
C13 H13 0.93
C14 H14 0.93
C15 H15A 0.96
C15 H15B 0.96
C15 H15C 0.96
C16 C17 1.370(5)
C16 C21 1.393(5)
C17 C18 1.383(5)
C17 H17 0.93
C18 C19 1.367(6)
C18 H18 0.93
C19 C20 1.380(6)
C19 H19 0.93
C20 C21 1.402(5)
C20 H20 0.93
C21 H21 0.93

loop_
_geom_hbond_atom_site_label_D
_geom_hbond_atom_site_label_H
_geom_hbond_atom_site_label_A
_geom_hbond_site_symmetry_A
_geom_hbond_distance_DH
_geom_hbond_distance_HA
_geom_hbond_distance_DA
_geom_hbond_angle_DHA
C10 H10 N1 . 0.93 2.35 2.988(6) 126
C14 H14 N3 . 0.93 2.38 2.738(6) 103
C7 H7A O2 4_575 0.97 2.39 3.172(5) 137
C20 H20 O2 4_676 0.93 2.52 3.427(6) 164
C7 H7B Cg1 1_455 0.97 2.75 3.506(5) 136
C15 H15B Cg1 2_766 0.96 2.84 3.597(6) 137

loop_
_cod_related_entry_id
_cod_related_entry_database
_cod_related_entry_code
1 ChemSpider 21125074
